data_4337805
loop_
_publ_author_name
'Naeem, Saira'
'Serapian, Stefano A.'
'Toscani, Anita'
'White, Andrew J. P.'
'Hogarth, Graeme'
'Wilton-Ely, James D E T'

_publ_section_title
;
 Ring-closing metathesis and nanoparticle formation based on
 diallyldithiocarbamate complexes of gold(i): synthetic, structural, and
 computational studies.
;
_journal_issue 5
_journal_name_full 'Inorganic chemistry'
_journal_page_first 2404
_journal_page_last 2416
_journal_paper_doi 10.1021/ic402048a
_journal_volume 53
_journal_year 2014
_chemical_formula_moiety 'C25 H25 Au N P S2'
_chemical_formula_sum 'C25 H25 Au N P S2'
_chemical_formula_weight 631.52
_chemical_name_systematic
; 
 ? 
;
_space_group_IT_number 14
_symmetry_cell_setting monoclinic
_symmetry_space_group_name_Hall '-P 2ybc'
_symmetry_space_group_name_H-M 'P 1 21/c 1'
_atom_sites_solution_hydrogens geom
_atom_sites_solution_primary direct
_atom_sites_solution_secondary difmap
_audit_creation_method SHELXL-97
_cell_angle_alpha 90.00
_cell_angle_beta 91.0548(10)
_cell_angle_gamma 90.00
_cell_formula_units_Z 4
_cell_length_a 12.94805(15)
_cell_length_b 12.83389(14)
_cell_length_c 14.34358(15)
_cell_measurement_reflns_used 14701
_cell_measurement_temperature 173(2)
_cell_measurement_theta_max 32.9321
_cell_measurement_theta_min 3.1408
_cell_volume 2383.12(5)
_computing_cell_refinement 'CrysAlis RED, Oxford Diffraction Ltd'
_computing_data_collection 'CrysAlis CCD, Oxford Diffraction Ltd'
_computing_data_reduction 'CrysAlis RED, Oxford Diffraction Ltd'
_computing_molecular_graphics 'Bruker SHELXTL'
_computing_publication_material 'Bruker SHELXTL'
_computing_structure_refinement 'SHELXL-97 (Sheldrick, 1997)'
_computing_structure_solution 'SHELXS-97 (Sheldrick, 1990)'
_diffrn_ambient_temperature 173(2)
_diffrn_detector_area_resol_mean 15.9825
_diffrn_measured_fraction_theta_full 0.993
_diffrn_measured_fraction_theta_max 0.908
_diffrn_measurement_device_type 'OD Xcalibur 3'
_diffrn_measurement_method 'omega scans'
_diffrn_radiation_monochromator graphite
_diffrn_radiation_source 'Enhance (Mo) X-ray Source'
_diffrn_radiation_type MoK\a
_diffrn_radiation_wavelength 0.71073
_diffrn_reflns_av_R_equivalents 0.0237
_diffrn_reflns_av_sigmaI/netI 0.0354
_diffrn_reflns_limit_h_max 19
_diffrn_reflns_limit_h_min -16
_diffrn_reflns_limit_k_max 19
_diffrn_reflns_limit_k_min -19
_diffrn_reflns_limit_l_max 14
_diffrn_reflns_limit_l_min -21
_diffrn_reflns_number 26560
_diffrn_reflns_theta_full 31.00
_diffrn_reflns_theta_max 32.89
_diffrn_reflns_theta_min 3.25
_diffrn_standards_number 0
_exptl_absorpt_coefficient_mu 6.428
_exptl_absorpt_correction_T_max 0.771
_exptl_absorpt_correction_T_min 0.240
_exptl_absorpt_correction_type analytical
_exptl_absorpt_process_details
; 
CrysAlisPro, Oxford Diffraction Ltd., 
Version 1.171.33.66 (release 28-04-2010 CrysAlis171 .NET) 
(compiled Apr 28 2010,14:27:37) 
Analytical numeric absorption correction using a multifaceted crystal 
model based on expressions derived by R.C. Clark & J.S. Reid. 
(Clark, R. C. & Reid, J. S. (1995). Acta Cryst. A51, 887-897) 
;
_exptl_crystal_colour 'Pale yellow'
_exptl_crystal_density_diffrn 1.760
_exptl_crystal_density_method 'not measured'
_exptl_crystal_description blocks
_exptl_crystal_F_000 1232
_exptl_crystal_size_max 0.46
_exptl_crystal_size_mid 0.19
_exptl_crystal_size_min 0.04
_refine_diff_density_max 0.610
_refine_diff_density_min -0.658
_refine_diff_density_rms 0.081
_refine_ls_extinction_coef 0.00032(4)
_refine_ls_extinction_expression Fc^*^=kFc[1+0.001xFc^2^\l^3^/sin(2\q)]^-1/4^
_refine_ls_extinction_method SHELXL
_refine_ls_goodness_of_fit_ref 0.917
_refine_ls_hydrogen_treatment constr
_refine_ls_matrix_type full
_refine_ls_number_parameters 272
_refine_ls_number_reflns 8080
_refine_ls_number_restraints 0
_refine_ls_restrained_S_all 0.917
_refine_ls_R_factor_all 0.0327
_refine_ls_R_factor_gt 0.0180
_refine_ls_shift/su_max 0.003
_refine_ls_shift/su_mean 0.000
_refine_ls_structure_factor_coef Fsqd
_refine_ls_weighting_details 'calc w=1/[\s^2^(Fo^2^)+(0.0140P)^2^+0.0000P] where P=(Fo^2^+2Fc^2^)/3'
_refine_ls_weighting_scheme calc
_refine_ls_wR_factor_gt 0.0320
_refine_ls_wR_factor_ref 0.0328
_reflns_number_gt 6131
_reflns_number_total 8080
_reflns_threshold_expression >2sigma(I)
_cod_data_source_file ic402048a_si_002.cif
_cod_data_source_block 1
_cod_depositor_comments
;
The following automatic conversions were performed:

'_symmetry_cell_setting' value 'Monoclinic' changed to 'monoclinic'
according to
/usr/data/users/saulius/crontab/automatic-downloads/current/ACS/lib/dictionaries/cif_core.dic
dictionary named 'cif_core.dic' version 2.4.2 from 2011-04-26.

Automatic conversion script
Id: cif_fix_values 2281 2013-09-26 08:29:07Z andrius 
;
_cod_original_sg_symbol_H-M P2(1)/c
_cod_database_code 4337805

loop_
_symmetry_equiv_pos_as_xyz
'x, y, z'
'-x, y+1/2, -z+1/2'
'-x, -y, -z'
'x, -y-1/2, z-1/2'

loop_
_atom_site_label
_atom_site_type_symbol
_atom_site_fract_x
_atom_site_fract_y
_atom_site_fract_z
_atom_site_U_iso_or_equiv
_atom_site_adp_type
_atom_site_occupancy
_atom_site_symmetry_multiplicity
_atom_site_calc_flag
_atom_site_refinement_flags
Au Au 0.316454(5) 0.421805(5) 0.287419(4) 0.02397(2) Uani 1 1 d .
S1 S 0.30802(4) 0.53933(4) 0.16227(3) 0.02599(10) Uani 1 1 d .
C2 C 0.18239(13) 0.58271(13) 0.18052(11) 0.0199(3) Uani 1 1 d .
S3 S 0.11599(4) 0.53878(4) 0.27356(3) 0.02766(10) Uani 1 1 d .
N4 N 0.14152(11) 0.65061(10) 0.11909(9) 0.0207(3) Uani 1 1 d .
C5 C 0.19689(15) 0.68973(13) 0.03872(11) 0.0274(4) Uani 1 1 d .
H5A H 0.2717 0.6909 0.0541 0.033 Uiso 1 1 calc R
H5B H 0.1748 0.7623 0.0263 0.033 Uiso 1 1 calc R
C6 C 0.17998(17) 0.62696(16) -0.04746(12) 0.0370(5) Uani 1 1 d .
H6A H 0.2085 0.6532 -0.1033 0.044 Uiso 1 1 calc R
C7 C 0.12954(17) 0.53904(16) -0.05331(13) 0.0396(5) Uani 1 1 d .
H7A H 0.0997 0.5098 0.0007 0.048 Uiso 1 1 calc R
H7B H 0.1227 0.5044 -0.1116 0.048 Uiso 1 1 calc R
C8 C 0.03575(14) 0.68996(13) 0.12719(12) 0.0254(4) Uani 1 1 d .
H8A H -0.0043 0.6405 0.1653 0.030 Uiso 1 1 calc R
H8B H 0.0031 0.6923 0.0643 0.030 Uiso 1 1 calc R
C9 C 0.02938(15) 0.79532(14) 0.16990(12) 0.0293(4) Uani 1 1 d .
H9A H -0.0369 0.8271 0.1707 0.035 Uiso 1 1 calc R
C10 C 0.10624(18) 0.84827(16) 0.20635(13) 0.0410(5) Uani 1 1 d .
H10A H 0.1739 0.8197 0.2071 0.049 Uiso 1 1 calc R
H10B H 0.0944 0.9153 0.2321 0.049 Uiso 1 1 calc R
P11 P 0.33802(4) 0.30442(3) 0.40281(3) 0.02125(9) Uani 1 1 d .
C12 C 0.45045(13) 0.32859(13) 0.47727(11) 0.0231(4) Uani 1 1 d .
C13 C 0.53475(15) 0.37816(15) 0.43953(13) 0.0313(4) Uani 1 1 d .
H13A H 0.5315 0.4015 0.3767 0.038 Uiso 1 1 calc R
C14 C 0.62349(16) 0.39403(15) 0.49225(15) 0.0383(5) Uani 1 1 d .
H14A H 0.6812 0.4274 0.4652 0.046 Uiso 1 1 calc R
C15 C 0.62920(16) 0.36213(15) 0.58320(15) 0.0385(5) Uani 1 1 d .
H15A H 0.6911 0.3720 0.6187 0.046 Uiso 1 1 calc R
C16 C 0.54477(17) 0.31552(16) 0.62329(14) 0.0402(5) Uani 1 1 d .
H16A H 0.5479 0.2953 0.6870 0.048 Uiso 1 1 calc R
C17 C 0.45556(16) 0.29822(15) 0.57102(12) 0.0324(4) Uani 1 1 d .
H17A H 0.3978 0.2657 0.5987 0.039 Uiso 1 1 calc R
C18 C 0.35342(14) 0.17292(13) 0.35828(11) 0.0228(4) Uani 1 1 d .
C19 C 0.42093(15) 0.10063(14) 0.39718(13) 0.0320(4) Uani 1 1 d .
H19A H 0.4640 0.1198 0.4487 0.038 Uiso 1 1 calc R
C20 C 0.42606(16) 0.00061(15) 0.36130(14) 0.0375(5) Uani 1 1 d .
H20A H 0.4718 -0.0488 0.3890 0.045 Uiso 1 1 calc R
C21 C 0.36547(17) -0.02742(16) 0.28602(13) 0.0384(5) Uani 1 1 d .
H21A H 0.3692 -0.0961 0.2616 0.046 Uiso 1 1 calc R
C22 C 0.29890(18) 0.04470(16) 0.24569(13) 0.0401(5) Uani 1 1 d .
H22A H 0.2571 0.0255 0.1933 0.048 Uiso 1 1 calc R
C23 C 0.29303(15) 0.14388(15) 0.28119(12) 0.0328(5) Uani 1 1 d .
H23A H 0.2474 0.1931 0.2530 0.039 Uiso 1 1 calc R
C24 C 0.23023(13) 0.29702(13) 0.48176(11) 0.0208(4) Uani 1 1 d .
C25 C 0.20977(14) 0.20741(13) 0.53290(11) 0.0233(4) Uani 1 1 d .
H25A H 0.2506 0.1467 0.5245 0.028 Uiso 1 1 calc R
C26 C 0.13000(14) 0.20648(14) 0.59612(11) 0.0264(4) Uani 1 1 d .
H26A H 0.1165 0.1452 0.6310 0.032 Uiso 1 1 calc R
C27 C 0.07030(15) 0.29402(15) 0.60845(12) 0.0293(4) Uani 1 1 d .
H27A H 0.0156 0.2928 0.6517 0.035 Uiso 1 1 calc R
C28 C 0.08971(15) 0.38429(15) 0.55788(11) 0.0282(4) Uani 1 1 d .
H28A H 0.0488 0.4448 0.5668 0.034 Uiso 1 1 calc R
C29 C 0.16957(14) 0.38525(14) 0.49405(11) 0.0240(4) Uani 1 1 d .
H29A H 0.1826 0.4464 0.4588 0.029 Uiso 1 1 calc R

loop_
_atom_site_aniso_label
_atom_site_aniso_U_11
_atom_site_aniso_U_22
_atom_site_aniso_U_33
_atom_site_aniso_U_23
_atom_site_aniso_U_13
_atom_site_aniso_U_12
Au 0.02632(4) 0.02389(4) 0.02172(3) 0.00451(3) 0.00127(2) 0.00240(3)
S1 0.0224(2) 0.0304(2) 0.0254(2) 0.00807(19) 0.00464(17) 0.00386(19)
C2 0.0206(9) 0.0191(8) 0.0201(7) -0.0027(7) -0.0010(6) -0.0023(7)
S3 0.0275(3) 0.0311(2) 0.0247(2) 0.00857(19) 0.00757(18) 0.0038(2)
N4 0.0231(8) 0.0189(7) 0.0201(7) 0.0028(6) 0.0003(6) 0.0010(6)
C5 0.0310(11) 0.0249(10) 0.0265(9) 0.0084(8) 0.0020(7) -0.0029(8)
C6 0.0502(14) 0.0384(12) 0.0229(9) 0.0038(9) 0.0099(9) -0.0008(10)
C7 0.0551(15) 0.0366(11) 0.0274(10) -0.0057(9) 0.0040(9) 0.0005(11)
C8 0.0238(10) 0.0271(10) 0.0250(9) 0.0019(7) -0.0049(7) 0.0021(8)
C9 0.0326(12) 0.0288(10) 0.0263(9) 0.0022(8) 0.0001(8) 0.0098(8)
C10 0.0486(15) 0.0324(11) 0.0418(12) -0.0089(9) -0.0047(10) 0.0049(10)
P11 0.0207(2) 0.0224(2) 0.0206(2) 0.00265(18) 0.00063(17) 0.00212(18)
C12 0.0221(10) 0.0209(9) 0.0263(9) -0.0023(7) -0.0014(7) 0.0032(7)
C13 0.0289(11) 0.0292(10) 0.0359(10) -0.0004(9) 0.0028(8) -0.0002(8)
C14 0.0249(12) 0.0337(11) 0.0561(13) -0.0085(10) 0.0010(9) -0.0027(8)
C15 0.0306(12) 0.0313(11) 0.0532(13) -0.0172(10) -0.0139(10) 0.0068(9)
C16 0.0431(14) 0.0421(13) 0.0351(11) -0.0035(9) -0.0106(9) 0.0054(10)
C17 0.0319(12) 0.0356(11) 0.0296(10) -0.0004(8) -0.0027(8) -0.0021(9)
C18 0.0232(10) 0.0248(9) 0.0206(8) 0.0016(7) 0.0041(7) -0.0012(7)
C19 0.0299(11) 0.0308(11) 0.0350(10) -0.0029(8) -0.0031(8) 0.0034(8)
C20 0.0326(12) 0.0295(11) 0.0504(12) -0.0008(10) 0.0031(9) 0.0074(9)
C21 0.0474(14) 0.0297(11) 0.0387(11) -0.0074(9) 0.0184(9) -0.0059(10)
C22 0.0609(16) 0.0362(12) 0.0230(10) -0.0037(9) -0.0037(9) -0.0100(10)
C23 0.0415(13) 0.0307(11) 0.0261(9) 0.0036(8) -0.0048(8) -0.0003(9)
C24 0.0199(9) 0.0254(9) 0.0170(8) 0.0000(7) -0.0005(6) 0.0005(7)
C25 0.0236(10) 0.0216(9) 0.0247(9) 0.0005(7) -0.0005(7) 0.0024(7)
C26 0.0311(11) 0.0256(10) 0.0227(8) 0.0024(7) 0.0026(7) -0.0032(8)
C27 0.0266(11) 0.0401(11) 0.0212(8) -0.0035(8) 0.0042(7) -0.0015(8)
C28 0.0309(11) 0.0301(10) 0.0236(9) -0.0020(8) 0.0013(7) 0.0075(8)
C29 0.0273(10) 0.0234(9) 0.0213(8) 0.0015(7) -0.0011(7) 0.0018(7)

loop_
_atom_type_symbol
_atom_type_description
_atom_type_scat_dispersion_real
_atom_type_scat_dispersion_imag
_atom_type_scat_source
C C 0.0033 0.0016 'International Tables Vol C Tables 4.2.6.8 and 6.1.1.4'
H H 0.0000 0.0000 'International Tables Vol C Tables 4.2.6.8 and 6.1.1.4'
N N 0.0061 0.0033 'International Tables Vol C Tables 4.2.6.8 and 6.1.1.4'
P P 0.1023 0.0942 'International Tables Vol C Tables 4.2.6.8 and 6.1.1.4'
S S 0.1246 0.1234 'International Tables Vol C Tables 4.2.6.8 and 6.1.1.4'
Au Au -2.0133 8.8022 'International Tables Vol C Tables 4.2.6.8 and 6.1.1.4'

loop_
_geom_angle_atom_site_label_1
_geom_angle_atom_site_label_2
_geom_angle_atom_site_label_3
_geom_angle
P11 Au S1 174.980(16)
C2 S1 Au 96.94(6)
N4 C2 S3 122.21(13)
N4 C2 S1 117.83(12)
S3 C2 S1 119.97(10)
C2 N4 C5 123.33(15)
C2 N4 C8 121.97(14)
C5 N4 C8 114.69(13)
N4 C5 C6 113.79(15)
C7 C6 C5 125.94(17)
N4 C8 C9 113.87(15)
C10 C9 C8 126.17(18)
C24 P11 C12 105.02(8)
C24 P11 C18 105.15(8)
C12 P11 C18 105.87(8)
C24 P11 Au 114.02(6)
C12 P11 Au 113.90(6)
C18 P11 Au 112.09(5)
C13 C12 C17 118.72(17)
C13 C12 P11 118.58(14)
C17 C12 P11 122.70(14)
C14 C13 C12 120.61(18)
C15 C14 C13 120.6(2)
C14 C15 C16 119.83(19)
C15 C16 C17 120.22(19)
C16 C17 C12 119.99(19)
C19 C18 C23 118.77(17)
C19 C18 P11 123.59(13)
C23 C18 P11 117.63(14)
C18 C19 C20 120.36(18)
C21 C20 C19 120.35(19)
C20 C21 C22 119.77(19)
C23 C22 C21 120.20(18)
C22 C23 C18 120.53(18)
C29 C24 C25 119.49(16)
C29 C24 P11 118.60(13)
C25 C24 P11 121.85(13)
C26 C25 C24 120.19(16)
C27 C26 C25 120.23(16)
C26 C27 C28 120.32(17)
C27 C28 C29 119.53(17)
C24 C29 C28 120.23(16)

loop_
_geom_bond_atom_site_label_1
_geom_bond_atom_site_label_2
_geom_bond_distance
Au P11 2.2517(4)
Au S1 2.3456(4)
S1 C2 1.7436(17)
C2 N4 1.341(2)
C2 S3 1.6971(17)
N4 C5 1.458(2)
N4 C8 1.466(2)
C5 C6 1.488(2)
C6 C7 1.306(3)
C8 C9 1.487(2)
C9 C10 1.306(3)
P11 C24 1.8159(17)
P11 C12 1.8164(17)
P11 C18 1.8168(18)
C12 C13 1.382(2)
C12 C17 1.400(2)
C13 C14 1.379(3)
C14 C15 1.368(3)
C15 C16 1.381(3)
C16 C17 1.383(3)
C18 C19 1.385(2)
C18 C23 1.393(2)
C19 C20 1.385(3)
C20 C21 1.371(3)
C21 C22 1.384(3)
C22 C23 1.374(3)
C24 C29 1.391(2)
C24 C25 1.392(2)
C25 C26 1.387(2)
C26 C27 1.377(2)
C27 C28 1.392(2)
C28 C29 1.394(2)
